data_7704060
loop_
_publ_author_name
'Torres-Huerta, Aaron'
'Chan, Tiffany G.'
'White, Andrew J. P.'
'Vilar, Ramon'

_publ_section_title
;
 Molecular recognition of bisphosphonate-based drugs by di-zinc receptors
 in aqueous solution and on gold nanoparticles.
;
_journal_issue 18
_journal_name_full 'Dalton transactions (Cambridge, England : 2003)'
_journal_page_first 5939
_journal_page_last 5948
_journal_paper_doi 10.1039/d0dt00930j
_journal_volume 49
_journal_year 2020
_chemical_formula_moiety 'C45 H53 N8 O8 P2 Zn2, B F4, 0.5(C7 H8), 8(H2 O), 1.5(C H4 O)'
_chemical_formula_sum 'C50 H79 B F4 N8 O17.5 P2 Zn2'
_chemical_formula_weight 1351.70
_space_group_crystal_system triclinic
_space_group_IT_number 2
_space_group_name_Hall '-P 1'
_space_group_name_H-M_alt 'P -1'
_atom_sites_solution_hydrogens mixed
_audit_creation_method SHELXL-2017/1
_audit_update_record
;
2020-02-18 deposited with the CCDC.	2020-04-13 downloaded from the CCDC.
;
_cell_angle_alpha 90.414(3)
_cell_angle_beta 93.300(3)
_cell_angle_gamma 100.305(3)
_cell_formula_units_Z 2
_cell_length_a 12.3489(3)
_cell_length_b 13.7028(5)
_cell_length_c 18.1556(8)
_cell_measurement_reflns_used 6239
_cell_measurement_temperature 173(2)
_cell_measurement_theta_max 72.6440
_cell_measurement_theta_min 4.0390
_cell_volume 3017.14(19)
_computing_cell_refinement 'CrysAlisPro, Rigaku OD'
_computing_data_collection 'CrysAlisPro, Rigaku OD'
_computing_data_reduction 'CrysAlisPro, Rigaku OD'
_computing_molecular_graphics 'Bruker SHELXTL'
_computing_publication_material 'CIFTAB-2014 (Sheldrick, 2017)'
_computing_structure_refinement 'SHELXL-2017/1 (Sheldrick, 2017)'
_computing_structure_solution 'SHELXS-2014 (Sheldrick, 2017)'
_diffrn_ambient_temperature 173(2)
_diffrn_detector_area_resol_mean 10.4115
_diffrn_measured_fraction_theta_full 0.984
_diffrn_measured_fraction_theta_max 0.943
_diffrn_measurement_device_type 'Agilent Xcalibur PX Ultra A'
_diffrn_measurement_method 'omega scans'
_diffrn_radiation_type CuK\a
_diffrn_radiation_wavelength 1.54184
_diffrn_reflns_av_R_equivalents 0.0349
_diffrn_reflns_av_unetI/netI 0.0573
_diffrn_reflns_Laue_measured_fraction_full 0.984
_diffrn_reflns_Laue_measured_fraction_max 0.943
_diffrn_reflns_limit_h_max 7
_diffrn_reflns_limit_h_min -15
_diffrn_reflns_limit_k_max 17
_diffrn_reflns_limit_k_min -15
_diffrn_reflns_limit_l_max 22
_diffrn_reflns_limit_l_min -21
_diffrn_reflns_number 17430
_diffrn_reflns_point_group_measured_fraction_full 0.984
_diffrn_reflns_point_group_measured_fraction_max 0.943
_diffrn_reflns_theta_full 67.684
_diffrn_reflns_theta_max 73.793
_diffrn_reflns_theta_min 3.645
_diffrn_source 'Enhance Ultra (Cu) X-ray Source'
_exptl_absorpt_coefficient_mu 2.229
_exptl_absorpt_correction_T_max 0.884
_exptl_absorpt_correction_T_min 0.637
_exptl_absorpt_correction_type analytical
_exptl_absorpt_process_details
; 
CrysAlisPro 1.171.38.46 (Rigaku Oxford Diffraction, 2015) 
Analytical numeric absorption correction using a multifaceted crystal 
model based on expressions derived by R.C. Clark & J.S. Reid. 
(Clark, R. C. & Reid, J. S. (1995). Acta Cryst. A51, 887-897) 
Empirical absorption correction using spherical harmonics, 
implemented in SCALE3 ABSPACK scaling algorithm. 
;
_exptl_crystal_colour Colourless
_exptl_crystal_density_diffrn 1.488
_exptl_crystal_description 'tabular needles'
_exptl_crystal_F_000 1412
_exptl_crystal_size_max 0.292
_exptl_crystal_size_mid 0.192
_exptl_crystal_size_min 0.060
_refine_diff_density_max 0.976
_refine_diff_density_min -0.622
_refine_diff_density_rms 0.089
_refine_ls_extinction_method none
_refine_ls_goodness_of_fit_ref 1.025
_refine_ls_hydrogen_treatment mixed
_refine_ls_matrix_type full
_refine_ls_number_parameters 757
_refine_ls_number_reflns 11520
_refine_ls_number_restraints 121
_refine_ls_restrained_S_all 1.034
_refine_ls_R_factor_all 0.0769
_refine_ls_R_factor_gt 0.0567
_refine_ls_shift/su_max 0.006
_refine_ls_shift/su_mean 0.000
_refine_ls_structure_factor_coef Fsqd
_refine_ls_weighting_details 'w=1/[\s^2^(Fo^2^)+(0.1117P)^2^+0.2150P] where P=(Fo^2^+2Fc^2^)/3'
_refine_ls_weighting_scheme calc
_refine_ls_wR_factor_gt 0.1567
_refine_ls_wR_factor_ref 0.1796
_reflns_Friedel_coverage 0.000
_reflns_number_gt 8585
_reflns_number_total 11520
_reflns_threshold_expression 'I > 2\s(I)'
_cod_data_source_file d0dt00930j2.cif
_cod_data_source_block 4
_cod_depositor_comments 'Adding full bibliography for 7704059--7704060.cif.'
_cod_original_cell_volume 3017.13(18)
_cod_original_formula_sum 'C50 H79 B F4 N8 O17.50 P2 Zn2'
_cod_database_code 7704060
_shelx_shelxl_version_number 2017/1
_shelx_space_group_comment
; 
The symmetry employed for this shelxl refinement is uniquely defined 
by the following loop, which should always be used as a source of 
symmetry information in preference to the above space-group names. 
They are only intended as comments. 
;

loop_
_space_group_symop_operation_xyz
'x, y, z'
'-x, -y, -z'

loop_
_atom_site_label
_atom_site_type_symbol
_atom_site_fract_x
_atom_site_fract_y
_atom_site_fract_z
_atom_site_U_iso_or_equiv
_atom_site_adp_type
_atom_site_occupancy
_atom_site_site_symmetry_order
_atom_site_calc_flag
_atom_site_refinement_flags_posn
_atom_site_refinement_flags_adp
_atom_site_refinement_flags_occupancy
_atom_site_disorder_assembly
_atom_site_disorder_group
Zn1 Zn 0.56344(4) 0.30142(3) 0.27281(3) 0.03614(14) Uani 1 1 d . . . . .
Zn2 Zn 0.26575(4) 0.22921(3) 0.27128(3) 0.03501(14) Uani 1 1 d . . . . .
O1 O 0.4030(2) 0.33248(18) 0.24822(14) 0.0374(5) Uani 1 1 d . . . . .
C2 C 0.3899(3) 0.4215(3) 0.2240(2) 0.0372(7) Uani 1 1 d . . . . .
C3 C 0.3185(3) 0.4304(3) 0.1621(2) 0.0389(7) Uani 1 1 d . . . . .
C4 C 0.3077(3) 0.5249(3) 0.1375(2) 0.0433(8) Uani 1 1 d . . . . .
H4 H 0.258867 0.530561 0.095953 0.052 Uiso 1 1 calc R U . . .
C5 C 0.3654(3) 0.6096(3) 0.1714(2) 0.0455(9) Uani 1 1 d . . . . .
C6 C 0.4338(3) 0.6004(3) 0.2331(2) 0.0453(9) Uani 1 1 d . . . . .
H6 H 0.472911 0.658778 0.257616 0.054 Uiso 1 1 calc R U . . .
C7 C 0.4471(3) 0.5085(3) 0.2604(2) 0.0415(8) Uani 1 1 d . . . . .
C8 C 0.2530(3) 0.3392(3) 0.1251(2) 0.0397(8) Uani 1 1 d . . . . .
H8AA H 0.303290 0.294738 0.110454 0.048 Uiso 1 1 calc R U . . .
H8BA H 0.213309 0.357768 0.079867 0.048 Uiso 1 1 calc R U . . .
N9 N 0.1717(3) 0.2857(2) 0.17559(17) 0.0370(6) Uani 1 1 d . . . . .
C10 C 0.1050(3) 0.1963(3) 0.1399(2) 0.0417(8) Uani 1 1 d . . . . .
H10A H 0.152643 0.161100 0.111429 0.050 Uiso 1 1 calc R U . . .
H10B H 0.047964 0.215570 0.105204 0.050 Uiso 1 1 calc R U . . .
C11 C 0.0505(3) 0.1285(3) 0.1970(2) 0.0416(8) Uani 1 1 d . . . . .
C12 C -0.0543(4) 0.0729(3) 0.1853(3) 0.0527(10) Uani 1 1 d . . . . .
H12A H -0.097844 0.079840 0.141461 0.063 Uiso 1 1 calc R U . . .
C13 C -0.0945(4) 0.0065(4) 0.2391(3) 0.0609(12) Uani 1 1 d . . . . .
H13A H -0.166229 -0.032416 0.231953 0.073 Uiso 1 1 calc R U . . .
C14 C -0.0318(4) -0.0029(3) 0.3017(3) 0.0568(11) Uani 1 1 d . . . . .
H14A H -0.057085 -0.050378 0.337613 0.068 Uiso 1 1 calc R U . . .
C15 C 0.0707(4) 0.0591(3) 0.3116(3) 0.0485(9) Uani 1 1 d . . . . .
H15A H 0.114031 0.055058 0.356011 0.058 Uiso 1 1 calc R U . . .
N16 N 0.1102(3) 0.1240(2) 0.26086(19) 0.0409(7) Uani 1 1 d . . . . .
C17 C 0.0988(3) 0.3512(3) 0.2026(2) 0.0406(8) Uani 1 1 d . . . . .
H17A H 0.025272 0.311083 0.209840 0.049 Uiso 1 1 calc R U . . .
H17B H 0.089496 0.401140 0.164751 0.049 Uiso 1 1 calc R U . . .
C18 C 0.1437(3) 0.4035(3) 0.2739(2) 0.0416(8) Uani 1 1 d . . . . .
C19 C 0.1207(4) 0.4962(4) 0.2921(3) 0.0569(11) Uani 1 1 d . . . . .
H19A H 0.078740 0.529840 0.258637 0.068 Uiso 1 1 calc R U . . .
C20 C 0.1604(5) 0.5380(4) 0.3600(3) 0.0662(14) Uani 1 1 d . . . . .
H20A H 0.145328 0.600859 0.374196 0.079 Uiso 1 1 calc R U . . .
C21 C 0.2219(5) 0.4883(4) 0.4070(3) 0.0623(12) Uani 1 1 d . . . . .
H21A H 0.250671 0.516685 0.453491 0.075 Uiso 1 1 calc R U . . .
C22 C 0.2409(4) 0.3972(3) 0.3856(2) 0.0484(9) Uani 1 1 d . . . . .
H22A H 0.283920 0.363076 0.417936 0.058 Uiso 1 1 calc R U . . .
N23 N 0.2009(3) 0.3542(2) 0.32024(17) 0.0410(7) Uani 1 1 d . . . . .
C24 C 0.5191(3) 0.5003(3) 0.3279(2) 0.0463(9) Uani 1 1 d . . . . .
H24A H 0.476120 0.458052 0.363888 0.056 Uiso 1 1 calc R U . . .
H24B H 0.543644 0.566955 0.350697 0.056 Uiso 1 1 calc R U . . .
N25 N 0.6183(3) 0.4568(2) 0.31115(18) 0.0411(7) Uani 1 1 d . . . . .
C26 C 0.6872(3) 0.4524(3) 0.3789(2) 0.0472(9) Uani 1 1 d . . . . .
H26A H 0.640204 0.427090 0.419433 0.057 Uiso 1 1 calc R U . . .
H26B H 0.726888 0.519827 0.393038 0.057 Uiso 1 1 calc R U . . .
C27 C 0.7699(3) 0.3845(3) 0.3670(2) 0.0424(8) Uani 1 1 d . . . . .
C28 C 0.8679(4) 0.3936(4) 0.4101(2) 0.0516(10) Uani 1 1 d . . . . .
H28A H 0.887024 0.444789 0.446540 0.062 Uiso 1 1 calc R U . . .
C29 C 0.9373(4) 0.3266(4) 0.3987(3) 0.0569(11) Uani 1 1 d . . . . .
H29A H 1.004048 0.329846 0.428145 0.068 Uiso 1 1 calc R U . . .
C30 C 0.9073(4) 0.2550(4) 0.3437(3) 0.0553(11) Uani 1 1 d . . . . .
H30A H 0.953738 0.208558 0.334554 0.066 Uiso 1 1 calc R U . . .
C31 C 0.8102(3) 0.2516(3) 0.3026(2) 0.0471(9) Uani 1 1 d . . . . .
H31A H 0.791265 0.203269 0.264009 0.057 Uiso 1 1 calc R U . . .
N32 N 0.7407(3) 0.3144(2) 0.31500(19) 0.0424(7) Uani 1 1 d . . . . .
C33 C 0.6802(3) 0.5124(3) 0.2533(3) 0.0477(9) Uani 1 1 d . . . . .
H33A H 0.759517 0.509827 0.262189 0.057 Uiso 1 1 calc R U . . .
H33B H 0.671792 0.582800 0.256508 0.057 Uiso 1 1 calc R U . . .
C34 C 0.6422(3) 0.4723(3) 0.1770(2) 0.0435(8) Uani 1 1 d . . . . .
C35 C 0.6470(4) 0.5326(3) 0.1159(3) 0.0535(10) Uani 1 1 d . . . . .
H35A H 0.671972 0.602081 0.121267 0.064 Uiso 1 1 calc R U . . .
C36 C 0.6151(4) 0.4906(4) 0.0475(3) 0.0620(12) Uani 1 1 d . . . . .
H36A H 0.618620 0.530789 0.004972 0.074 Uiso 1 1 calc R U . . .
C37 C 0.5780(4) 0.3895(4) 0.0408(3) 0.0566(11) Uani 1 1 d . . . . .
H37A H 0.556021 0.359077 -0.006204 0.068 Uiso 1 1 calc R U . . .
C38 C 0.5735(4) 0.3341(3) 0.1035(2) 0.0459(9) Uani 1 1 d . . . . .
H38A H 0.546253 0.264772 0.099233 0.055 Uiso 1 1 calc R U . . .
N39 N 0.6061(3) 0.3741(2) 0.17059(18) 0.0402(7) Uani 1 1 d . . . . .
C40 C 0.3531(4) 0.7116(3) 0.1440(3) 0.0534(10) Uani 1 1 d . . . . .
H40A H 0.424950 0.757092 0.150763 0.064 Uiso 1 1 calc R U . . .
H40B H 0.331017 0.707130 0.090637 0.064 Uiso 1 1 calc R U . . .
C41 C 0.2684(4) 0.7530(3) 0.1847(3) 0.0515(10) Uani 1 1 d . . . . .
H41A H 0.194930 0.711252 0.173979 0.062 Uiso 1 1 calc R U . . .
H41B H 0.286448 0.751609 0.238473 0.062 Uiso 1 1 calc R U . . .
N42 N 0.2653(2) 0.8562(2) 0.16233(12) 0.0449(7) Uani 1 1 d D . . . .
H42A H 0.261(3) 0.858(2) 0.11274(14) 0.029(9) Uiso 1 1 d D . . . .
H42B H 0.3264(4) 0.8953(5) 0.1823(5) 0.065(16) Uiso 1 1 d D . . . .
C43 C 0.1734(4) 0.8983(3) 0.1926(3) 0.0497(9) Uani 1 1 d . . . . .
H43A H 0.170123 0.883116 0.245757 0.060 Uiso 1 1 calc R U . . .
H43B H 0.189170 0.971358 0.188090 0.060 Uiso 1 1 calc R U . . .
C44 C 0.0642(4) 0.8589(3) 0.1544(3) 0.0504(9) Uani 1 1 d . . . . .
C45 C -0.0116(4) 0.7890(4) 0.1887(3) 0.0643(12) Uani 1 1 d . . . . .
H45A H 0.008729 0.762993 0.234808 0.077 Uiso 1 1 calc R U . . .
C46 C -0.1160(5) 0.7572(6) 0.1566(4) 0.0862(19) Uani 1 1 d . . . . .
H46A H -0.166366 0.707804 0.179547 0.103 Uiso 1 1 calc R U . . .
C47 C -0.1473(6) 0.7980(6) 0.0903(5) 0.095(2) Uani 1 1 d . . . . .
H47A H -0.220104 0.778334 0.068853 0.114 Uiso 1 1 calc R U . . .
C48 C -0.0710(6) 0.8681(6) 0.0552(4) 0.086(2) Uani 1 1 d . . . . .
H48A H -0.091731 0.895452 0.009749 0.104 Uiso 1 1 calc R U . . .
C49 C 0.0346(5) 0.8973(4) 0.0871(3) 0.0656(13) Uani 1 1 d . . . . .
H49A H 0.086828 0.943588 0.062872 0.079 Uiso 1 1 calc R U . . .
C50 C 0.4369(3) 0.0572(3) 0.3387(2) 0.0401(8) Uani 1 1 d . . . . .
P51 P 0.44070(7) 0.08415(6) 0.23881(5) 0.0352(2) Uani 1 1 d . . . . .
O52 O 0.5436(2) 0.16262(19) 0.22803(14) 0.0389(5) Uani 1 1 d . . . . .
O53 O 0.3339(2) 0.12029(18) 0.21627(14) 0.0370(5) Uani 1 1 d . . . . .
O54 O 0.4466(2) -0.01330(19) 0.19976(16) 0.0428(6) Uani 1 1 d . . . . .
P55 P 0.42734(8) 0.16827(7) 0.39484(5) 0.0380(2) Uani 1 1 d . . . . .
O56 O 0.3109(2) 0.1892(2) 0.37384(14) 0.0417(6) Uani 1 1 d . . . . .
O57 O 0.5192(2) 0.2523(2) 0.37666(14) 0.0426(6) Uani 1 1 d . . . . .
O58 O 0.4367(3) 0.1388(2) 0.47556(15) 0.0469(6) Uani 1 1 d . . . . .
O59 O 0.3340(3) -0.0126(2) 0.34653(18) 0.0521(7) Uani 1 1 d . . . . .
C60 C 0.5279(4) 0.0041(3) 0.3669(3) 0.0517(10) Uani 1 1 d . . . . .
H60A H 0.519215 -0.060047 0.339800 0.062 Uiso 1 1 calc R U . . .
H60B H 0.517443 -0.010959 0.419554 0.062 Uiso 1 1 calc R U . . .
C61 C 0.6457(4) 0.0589(4) 0.3604(3) 0.0572(11) Uani 1 1 d . . . . .
H61A H 0.661431 0.062853 0.307495 0.069 Uiso 1 1 calc R U . . .
H61B H 0.651485 0.127535 0.379579 0.069 Uiso 1 1 calc R U . . .
C62 C 0.7329(4) 0.0107(4) 0.4015(3) 0.0589(11) Uani 1 1 d . . . . .
H62A H 0.725261 -0.059082 0.384269 0.071 Uiso 1 1 calc R U . . .
H62B H 0.807022 0.045830 0.389995 0.071 Uiso 1 1 calc R U . . .
N63 N 0.7229(4) 0.0130(4) 0.4818(3) 0.0707(12) Uani 1 1 d . . . . .
B70 B 0.9314(5) 0.6932(5) 0.3800(4) 0.0778(18) Uani 1 1 d D . . . .
F71 F 0.9204(4) 0.6235(3) 0.3237(3) 0.1065(13) Uani 1 1 d D . . . .
F72 F 0.8928(10) 0.6511(5) 0.4431(3) 0.167(4) Uani 0.838(13) 1 d D U P A 1
F73 F 1.0410(4) 0.7394(5) 0.3895(5) 0.136(3) Uani 0.838(13) 1 d D U P A 1
F74 F 0.8737(5) 0.7655(5) 0.3599(4) 0.111(2) Uani 0.838(13) 1 d D U P A 1
F72' F 0.8329(17) 0.722(3) 0.3891(19) 0.140(9) Uiso 0.162(13) 1 d D U P A 2
F73' F 0.966(4) 0.651(2) 0.4439(9) 0.163(11) Uiso 0.162(13) 1 d D U P A 2
F74' F 1.009(3) 0.7751(18) 0.3654(17) 0.160(10) Uiso 0.162(13) 1 d D U P A 2
C80 C -0.133(2) 0.3504(16) 0.0618(13) 0.102(7) Uiso 0.334(9) 1 d D U P B -1
H80A H -0.169876 0.376553 0.102086 0.153 Uiso 0.334(9) 1 calc R U P B -1
H80B H -0.188852 0.314704 0.025901 0.153 Uiso 0.334(9) 1 calc R U P B -1
H80C H -0.086498 0.304863 0.081801 0.153 Uiso 0.334(9) 1 calc R U P B -1
C81 C -0.0607(13) 0.4377(9) 0.0233(8) 0.080(5) Uiso 0.334(9) 1 d DG . P B -1
C82 C 0.0003(13) 0.4203(10) -0.0359(8) 0.081(5) Uiso 0.334(9) 1 d DG U P B -1
H82A H -0.007678 0.355436 -0.056668 0.097 Uiso 0.334(9) 1 calc R U P B -1
C83 C 0.0729(13) 0.4980(12) -0.0647(8) 0.083(6) Uiso 0.334(9) 1 d G U P B -1
H83A H 0.114631 0.486198 -0.105187 0.099 Uiso 0.334(9) 1 calc R U P B -1
C84 C 0.0846(12) 0.5930(11) -0.0344(8) 0.079(5) Uiso 0.334(9) 1 d G U P B -1
H84A H 0.134250 0.646089 -0.054054 0.095 Uiso 0.334(9) 1 calc R U P B -1
C85 C 0.0236(14) 0.6103(9) 0.0248(9) 0.079(6) Uiso 0.334(9) 1 d G U P B -1
H85A H 0.031560 0.675219 0.045598 0.095 Uiso 0.334(9) 1 calc R U P B -1
C86 C -0.0491(14) 0.5326(10) 0.0537(9) 0.079(6) Uiso 0.334(9) 1 d DG U P B -1
H86A H -0.090750 0.544458 0.094119 0.094 Uiso 0.334(9) 1 calc R U P B -1
C80' C 0.083(3) 0.644(2) -0.005(2) 0.077(9) Uiso 0.166(9) 1 d D U P B -2
H80D H 0.065315 0.688981 0.032968 0.115 Uiso 0.166(9) 1 calc R U P B -2
H80E H 0.161960 0.642244 -0.000748 0.115 Uiso 0.166(9) 1 calc R U P B -2
H80F H 0.062920 0.667154 -0.053877 0.115 Uiso 0.166(9) 1 calc R U P B -2
C81' C 0.017(2) 0.5386(16) 0.0061(13) 0.061(8) Uiso 0.166(9) 1 d DG . P B -2
C82' C 0.027(2) 0.460(2) -0.0404(14) 0.066(8) Uiso 0.166(9) 1 d DG U P B -2
H82B H 0.076022 0.469992 -0.079019 0.079 Uiso 0.166(9) 1 calc R U P B -2
C83' C -0.036(3) 0.3666(18) -0.0303(19) 0.103(14) Uiso 0.166(9) 1 d G U P B -2
H83B H -0.029262 0.312839 -0.062119 0.124 Uiso 0.166(9) 1 calc R U P B -2
C84' C -0.108(3) 0.3519(18) 0.026(2) 0.082(11) Uiso 0.166(9) 1 d G U P B -2
H84B H -0.150729 0.288076 0.033054 0.099 Uiso 0.166(9) 1 calc R U P B -2
C85' C -0.118(2) 0.431(2) 0.0727(16) 0.088(12) Uiso 0.166(9) 1 d G . P B -2
H85B H -0.166913 0.420465 0.111328 0.106 Uiso 0.166(9) 1 calc R U P B -2
C86' C -0.055(3) 0.524(2) 0.0627(15) 0.099(15) Uiso 0.166(9) 1 d DG U P B -2
H86B H -0.061629 0.577619 0.094430 0.119 Uiso 0.166(9) 1 calc R U P B -2
O91 O 0.6797(4) 0.7826(4) 0.2866(3) 0.0926(14) Uani 1 1 d . . . . .
O92 O 1.0534(5) 0.9155(5) 0.4753(4) 0.1132(18) Uani 1 1 d . . . . .
O93 O 0.8397(4) 0.8350(4) 0.5206(3) 0.0971(15) Uani 1 1 d . . . . .
O94 O 0.6945(3) 0.1061(3) 0.13531(18) 0.0554(7) Uani 1 1 d . . . . .
O95 O 0.6207(3) -0.0965(3) 0.17521(19) 0.0584(8) Uani 1 1 d . . . . .
O96 O 0.3003(3) 0.0789(3) 0.06308(18) 0.0608(8) Uani 1 1 d . . . . .
O97 O 0.6615(3) 0.1105(3) -0.0155(2) 0.0670(9) Uani 1 1 d . . . . .
O98 O 0.4515(4) 0.1716(3) -0.0349(2) 0.0761(10) Uani 1 1 d . . . . .

loop_
_atom_site_aniso_label
_atom_site_aniso_U_11
_atom_site_aniso_U_22
_atom_site_aniso_U_33
_atom_site_aniso_U_23
_atom_site_aniso_U_13
_atom_site_aniso_U_12
Zn1 0.0366(3) 0.0329(2) 0.0406(2) -0.00369(18) 0.00088(19) 0.01111(18)
Zn2 0.0358(2) 0.0336(2) 0.0384(2) 0.00016(18) 0.00083(18) 0.01394(18)
O1 0.0384(13) 0.0317(12) 0.0446(13) 0.0004(10) -0.0020(10) 0.0145(10)
C2 0.0370(17) 0.0325(17) 0.0447(18) -0.0002(14) 0.0038(15) 0.0124(14)
C3 0.0410(19) 0.0351(18) 0.0431(18) 0.0004(14) 0.0024(15) 0.0134(14)
C4 0.045(2) 0.0387(19) 0.051(2) 0.0066(16) 0.0050(16) 0.0169(16)
C5 0.045(2) 0.0339(19) 0.061(2) 0.0060(16) 0.0080(18) 0.0140(15)
C6 0.0401(19) 0.0338(18) 0.063(2) -0.0071(16) 0.0000(17) 0.0112(15)
C7 0.0385(18) 0.0375(18) 0.051(2) -0.0090(15) -0.0035(16) 0.0160(15)
C8 0.047(2) 0.0385(18) 0.0348(16) 0.0008(14) 0.0013(15) 0.0127(15)
N9 0.0380(15) 0.0342(15) 0.0403(15) -0.0024(12) -0.0033(12) 0.0127(12)
C10 0.0381(18) 0.0404(19) 0.0467(19) -0.0087(15) -0.0061(15) 0.0104(15)
C11 0.0346(18) 0.0343(18) 0.058(2) -0.0071(16) -0.0010(16) 0.0130(14)
C12 0.042(2) 0.045(2) 0.073(3) -0.007(2) -0.004(2) 0.0149(17)
C13 0.046(2) 0.046(2) 0.090(4) -0.007(2) 0.010(2) 0.0052(19)
C14 0.049(2) 0.043(2) 0.081(3) 0.002(2) 0.013(2) 0.0122(18)
C15 0.045(2) 0.042(2) 0.062(2) 0.0038(18) 0.0081(18) 0.0149(17)
N16 0.0401(16) 0.0337(15) 0.0516(17) 0.0000(13) 0.0047(14) 0.0136(12)
C17 0.0400(19) 0.0384(18) 0.0465(19) -0.0020(15) -0.0020(15) 0.0171(15)
C18 0.0376(18) 0.0407(19) 0.050(2) -0.0044(16) 0.0031(15) 0.0169(15)
C19 0.060(3) 0.051(2) 0.067(3) -0.005(2) -0.002(2) 0.030(2)
C20 0.075(3) 0.057(3) 0.072(3) -0.026(2) -0.006(3) 0.033(3)
C21 0.071(3) 0.065(3) 0.056(2) -0.022(2) -0.006(2) 0.028(2)
C22 0.050(2) 0.057(2) 0.0426(19) -0.0070(17) 0.0027(17) 0.0217(19)
N23 0.0422(17) 0.0437(17) 0.0409(15) -0.0049(13) 0.0018(13) 0.0179(13)
C24 0.046(2) 0.043(2) 0.054(2) -0.0158(17) -0.0052(17) 0.0193(17)
N25 0.0395(16) 0.0389(16) 0.0469(16) -0.0076(13) -0.0042(13) 0.0149(13)
C26 0.046(2) 0.046(2) 0.052(2) -0.0143(17) -0.0063(17) 0.0165(17)
C27 0.0350(18) 0.045(2) 0.049(2) -0.0023(16) 0.0001(15) 0.0113(15)
C28 0.045(2) 0.062(3) 0.049(2) -0.0118(19) -0.0031(18) 0.0177(19)
C29 0.040(2) 0.071(3) 0.062(3) -0.003(2) -0.0037(19) 0.018(2)
C30 0.047(2) 0.057(3) 0.068(3) -0.003(2) 0.007(2) 0.025(2)
C31 0.046(2) 0.039(2) 0.058(2) -0.0055(17) 0.0022(18) 0.0126(16)
N32 0.0391(16) 0.0413(17) 0.0485(17) -0.0047(13) -0.0019(13) 0.0130(13)
C33 0.040(2) 0.0386(19) 0.064(2) -0.0060(17) -0.0041(18) 0.0088(15)
C34 0.0392(19) 0.0369(19) 0.055(2) 0.0002(16) 0.0052(16) 0.0079(15)
C35 0.050(2) 0.043(2) 0.065(3) 0.0091(19) 0.000(2) 0.0032(18)
C36 0.062(3) 0.066(3) 0.059(3) 0.016(2) 0.008(2) 0.014(2)
C37 0.061(3) 0.065(3) 0.047(2) -0.002(2) 0.006(2) 0.020(2)
C38 0.050(2) 0.046(2) 0.0437(19) -0.0081(16) 0.0043(17) 0.0137(17)
N39 0.0396(16) 0.0387(16) 0.0443(16) 0.0008(13) 0.0064(13) 0.0114(13)
C40 0.057(2) 0.035(2) 0.072(3) 0.0087(19) 0.014(2) 0.0166(18)
C41 0.052(2) 0.0330(19) 0.072(3) 0.0122(18) 0.013(2) 0.0118(17)
N42 0.0469(18) 0.0329(16) 0.0573(19) 0.0009(14) 0.0049(15) 0.0130(13)
C43 0.047(2) 0.045(2) 0.059(2) -0.0077(18) 0.0067(19) 0.0126(17)
C44 0.046(2) 0.049(2) 0.058(2) -0.0083(18) 0.0020(18) 0.0151(18)
C45 0.056(3) 0.061(3) 0.075(3) -0.007(2) 0.012(2) 0.004(2)
C46 0.057(3) 0.099(5) 0.098(5) -0.026(4) 0.012(3) -0.001(3)
C47 0.060(3) 0.113(6) 0.112(6) -0.048(5) -0.022(4) 0.023(4)
C48 0.105(5) 0.091(4) 0.069(3) -0.017(3) -0.023(4) 0.044(4)
C49 0.083(4) 0.064(3) 0.054(3) -0.005(2) 0.002(2) 0.026(3)
C50 0.0401(19) 0.0362(18) 0.0456(19) 0.0062(14) 0.0002(15) 0.0120(15)
P51 0.0360(4) 0.0306(4) 0.0413(4) -0.0036(3) 0.0010(3) 0.0124(3)
O52 0.0379(13) 0.0356(12) 0.0457(13) -0.0033(10) 0.0052(11) 0.0126(10)
O53 0.0386(13) 0.0336(12) 0.0413(12) -0.0046(10) -0.0012(10) 0.0149(10)
O54 0.0403(13) 0.0346(13) 0.0563(15) -0.0088(11) 0.0035(12) 0.0143(10)
P55 0.0408(5) 0.0394(5) 0.0363(4) 0.0018(3) -0.0001(4) 0.0144(4)
O56 0.0431(14) 0.0453(14) 0.0411(13) 0.0012(11) 0.0035(11) 0.0197(11)
O57 0.0498(15) 0.0395(14) 0.0394(13) -0.0006(10) 0.0008(11) 0.0115(11)
O58 0.0538(16) 0.0492(15) 0.0385(13) 0.0053(11) -0.0015(12) 0.0125(12)
O59 0.0485(16) 0.0469(16) 0.0608(17) 0.0044(13) 0.0062(13) 0.0074(12)
C60 0.055(2) 0.050(2) 0.055(2) 0.0077(19) 0.0014(19) 0.0233(19)
C61 0.055(3) 0.061(3) 0.059(2) 0.015(2) 0.008(2) 0.016(2)
C62 0.048(2) 0.065(3) 0.065(3) 0.013(2) 0.007(2) 0.014(2)
N63 0.057(2) 0.087(3) 0.062(2) 0.014(2) -0.001(2) -0.001(2)
B70 0.074(4) 0.073(4) 0.086(5) -0.001(3) -0.011(4) 0.017(3)
F71 0.103(3) 0.099(3) 0.113(3) -0.024(3) -0.001(3) 0.008(2)
F72 0.260(11) 0.128(5) 0.073(3) 0.009(3) -0.015(4) -0.067(6)
F73 0.074(3) 0.099(4) 0.233(8) -0.077(5) -0.044(4) 0.029(3)
F74 0.101(4) 0.103(4) 0.141(5) 0.013(4) 0.006(4) 0.049(3)
O91 0.100(3) 0.075(3) 0.104(3) 0.007(2) -0.015(3) 0.026(2)
O92 0.087(3) 0.115(4) 0.132(5) -0.011(4) -0.010(3) 0.008(3)
O93 0.085(3) 0.113(4) 0.097(3) 0.008(3) 0.033(3) 0.017(3)
O94 0.0500(17) 0.0639(19) 0.0558(17) -0.0001(14) 0.0057(14) 0.0188(14)
O95 0.0521(17) 0.0614(19) 0.0656(19) -0.0101(15) 0.0046(15) 0.0213(15)
O96 0.067(2) 0.068(2) 0.0512(16) -0.0016(15) -0.0007(15) 0.0232(16)
O97 0.081(2) 0.064(2) 0.0580(19) 0.0004(16) 0.0090(17) 0.0175(18)
O98 0.075(2) 0.076(2) 0.072(2) -0.0072(19) 0.0097(19) -0.0026(19)

loop_
_atom_type_symbol
_atom_type_description
_atom_type_scat_dispersion_real
_atom_type_scat_dispersion_imag
_atom_type_scat_source
C C 0.0181 0.0091 'International Tables Vol C Tables 4.2.6.8 and 6.1.1.4'
H H 0.0000 0.0000 'International Tables Vol C Tables 4.2.6.8 and 6.1.1.4'
B B 0.0090 0.0039 'International Tables Vol C Tables 4.2.6.8 and 6.1.1.4'
F F 0.0727 0.0534 'International Tables Vol C Tables 4.2.6.8 and 6.1.1.4'
N N 0.0311 0.0180 'International Tables Vol C Tables 4.2.6.8 and 6.1.1.4'
O O 0.0492 0.0322 'International Tables Vol C Tables 4.2.6.8 and 6.1.1.4'
P P 0.2955 0.4335 'International Tables Vol C Tables 4.2.6.8 and 6.1.1.4'
Zn Zn -1.5491 0.6778 'International Tables Vol C Tables 4.2.6.8 and 6.1.1.4'

loop_
_geom_angle_atom_site_label_1
_geom_angle_atom_site_label_2
_geom_angle_atom_site_label_3
_geom_angle
_geom_angle_site_symmetry_1
_geom_angle_site_symmetry_3
_geom_angle_publ_flag
O52 Zn1 O57 94.25(11) . . ?
O52 Zn1 O1 99.61(10) . . ?
O57 Zn1 O1 90.65(11) . . ?
O52 Zn1 N39 94.07(11) . . ?
O57 Zn1 N39 171.40(11) . . ?
O1 Zn1 N39 85.84(11) . . ?
O52 Zn1 N25 168.14(12) . . ?
O57 Zn1 N25 93.47(12) . . ?
O1 Zn1 N25 89.29(11) . . ?
N39 Zn1 N25 78.66(13) . . ?
O52 Zn1 N32 97.78(11) . . ?
O57 Zn1 N32 87.59(12) . . ?
O1 Zn1 N32 162.60(11) . . ?
N39 Zn1 N32 93.41(13) . . ?
N25 Zn1 N32 73.56(12) . . ?
O56 Zn2 O1 100.67(11) . . ?
O56 Zn2 O53 95.17(10) . . ?
O1 Zn2 O53 88.75(10) . . ?
O56 Zn2 N16 95.82(12) . . ?
O1 Zn2 N16 163.10(12) . . ?
O53 Zn2 N16 86.09(11) . . ?
O56 Zn2 N23 89.24(11) . . ?
O1 Zn2 N23 86.67(11) . . ?
O53 Zn2 N23 174.16(12) . . ?
N16 Zn2 N23 97.29(12) . . ?
O56 Zn2 N9 162.22(11) . . ?
O1 Zn2 N9 89.09(11) . . ?
O53 Zn2 N9 99.92(10) . . ?
N16 Zn2 N9 76.00(12) . . ?
N23 Zn2 N9 76.41(11) . . ?
C2 O1 Zn2 119.4(2) . . ?
C2 O1 Zn1 120.4(2) . . ?
Zn2 O1 Zn1 119.96(11) . . ?
O1 C2 C3 120.7(3) . . ?
O1 C2 C7 120.4(3) . . ?
C3 C2 C7 118.9(3) . . ?
C4 C3 C2 119.3(4) . . ?
C4 C3 C8 121.0(3) . . ?
C2 C3 C8 119.7(3) . . ?
C5 C4 C3 122.0(4) . . ?
C4 C5 C6 118.4(4) . . ?
C4 C5 C40 121.4(4) . . ?
C6 C5 C40 120.1(4) . . ?
C5 C6 C7 122.1(4) . . ?
C6 C7 C2 119.3(4) . . ?
C6 C7 C24 121.2(4) . . ?
C2 C7 C24 119.5(3) . . ?
C3 C8 N9 110.7(3) . . ?
C10 N9 C17 109.9(3) . . ?
C10 N9 C8 111.7(3) . . ?
C17 N9 C8 111.5(3) . . ?
C10 N9 Zn2 105.0(2) . . ?
C17 N9 Zn2 110.2(2) . . ?
C8 N9 Zn2 108.4(2) . . ?
N9 C10 C11 110.2(3) . . ?
N16 C11 C12 121.3(4) . . ?
N16 C11 C10 116.0(3) . . ?
C12 C11 C10 122.7(4) . . ?
C11 C12 C13 118.6(5) . . ?
C14 C13 C12 120.4(4) . . ?
C13 C14 C15 117.9(5) . . ?
N16 C15 C14 122.5(4) . . ?
C15 N16 C11 119.1(4) . . ?
C15 N16 Zn2 126.1(3) . . ?
C11 N16 Zn2 114.8(3) . . ?
N9 C17 C18 112.4(3) . . ?
N23 C18 C19 122.1(4) . . ?
N23 C18 C17 116.5(3) . . ?
C19 C18 C17 121.3(4) . . ?
C20 C19 C18 118.2(4) . . ?
C21 C20 C19 119.7(4) . . ?
C22 C21 C20 118.9(4) . . ?
N23 C22 C21 122.4(4) . . ?
C18 N23 C22 118.7(3) . . ?
C18 N23 Zn2 116.0(2) . . ?
C22 N23 Zn2 122.6(3) . . ?
C7 C24 N25 112.1(3) . . ?
C26 N25 C33 111.9(3) . . ?
C26 N25 C24 109.8(3) . . ?
C33 N25 C24 111.3(3) . . ?
C26 N25 Zn1 105.9(2) . . ?
C33 N25 Zn1 108.8(2) . . ?
C24 N25 Zn1 108.9(2) . . ?
N25 C26 C27 110.0(3) . . ?
N32 C27 C28 122.4(4) . . ?
N32 C27 C26 116.0(3) . . ?
C28 C27 C26 121.5(4) . . ?
C29 C28 C27 118.7(4) . . ?
C30 C29 C28 118.5(4) . . ?
C31 C30 C29 119.5(4) . . ?
N32 C31 C30 122.1(4) . . ?
C27 N32 C31 118.6(3) . . ?
C27 N32 Zn1 112.7(2) . . ?
C31 N32 Zn1 127.8(3) . . ?
N25 C33 C34 112.6(3) . . ?
N39 C34 C35 121.3(4) . . ?
N39 C34 C33 116.5(4) . . ?
C35 C34 C33 122.2(4) . . ?
C36 C35 C34 119.2(4) . . ?
C35 C36 C37 119.6(4) . . ?
C38 C37 C36 118.5(4) . . ?
N39 C38 C37 122.5(4) . . ?
C34 N39 C38 119.0(4) . . ?
C34 N39 Zn1 114.7(3) . . ?
C38 N39 Zn1 124.0(3) . . ?
C41 C40 C5 111.5(4) . . ?
N42 C41 C40 110.6(3) . . ?
C41 N42 C43 114.0(3) . . ?
C44 C43 N42 113.0(3) . . ?
C49 C44 C45 119.8(5) . . ?
C49 C44 C43 120.1(5) . . ?
C45 C44 C43 120.0(5) . . ?
C46 C45 C44 120.7(6) . . ?
C45 C46 C47 119.7(7) . . ?
C46 C47 C48 119.8(6) . . ?
C49 C48 C47 119.9(6) . . ?
C48 C49 C44 120.1(6) . . ?
O59 C50 C60 105.7(3) . . ?
O59 C50 P55 106.2(2) . . ?
C60 C50 P55 113.2(3) . . ?
O59 C50 P51 105.5(3) . . ?
C60 C50 P51 113.2(3) . . ?
P55 C50 P51 112.18(19) . . ?
O54 P51 O53 111.26(15) . . ?
O54 P51 O52 111.57(15) . . ?
O53 P51 O52 112.73(15) . . ?
O54 P51 C50 106.40(17) . . ?
O53 P51 C50 106.76(16) . . ?
O52 P51 C50 107.72(17) . . ?
P51 O52 Zn1 122.12(14) . . ?
P51 O53 Zn2 126.68(15) . . ?
O57 P55 O58 111.97(17) . . ?
O57 P55 O56 113.54(16) . . ?
O58 P55 O56 110.64(16) . . ?
O57 P55 C50 109.22(16) . . ?
O58 P55 C50 106.77(17) . . ?
O56 P55 C50 104.18(16) . . ?
P55 O56 Zn2 122.54(16) . . ?
P55 O57 Zn1 127.50(16) . . ?
C50 C60 C61 116.4(4) . . ?
C62 C61 C60 114.1(4) . . ?
N63 C62 C61 111.9(4) . . ?
F72 B70 F74 109.3(7) . . ?
F72' B70 F74' 109.3(11) . . ?
F72 B70 F71 110.9(6) . . ?
F72' B70 F71 110.0(10) . . ?
F74 B70 F71 109.1(6) . . ?
F74' B70 F71 111.1(11) . . ?
F72' B70 F73' 109.9(11) . . ?
F74' B70 F73' 108.3(11) . . ?
F71 B70 F73' 108.3(11) . . ?
F72 B70 F73 112.1(6) . . ?
F74 B70 F73 106.1(6) . . ?
F71 B70 F73 109.3(6) . . ?
C82 C81 C86 120.0 . . ?
C82 C81 C80 121.0(7) . . ?
C86 C81 C80 118.7(7) . . ?
C81 C82 C83 120.0 . . ?
C84 C83 C82 120.0 . . ?
C83 C84 C85 120.0 . . ?
C86 C85 C84 120.0 . . ?
C85 C86 C81 120.0 . . ?
C82' C81' C86' 120.0 . . ?
C82' C81' C80' 121.3(8) . . ?
C86' C81' C80' 118.7(8) . . ?
C83' C82' C81' 120.0 . . ?
C82' C83' C84' 120.0 . . ?
C85' C84' C83' 120.0 . . ?
C84' C85' C86' 120.0 . . ?
C85' C86' C81' 120.0 . . ?

loop_
_geom_bond_atom_site_label_1
_geom_bond_atom_site_label_2
_geom_bond_distance
_geom_bond_site_symmetry_2
_geom_bond_publ_flag
Zn1 O52 2.031(3) . ?
Zn1 O57 2.076(3) . ?
Zn1 O1 2.123(2) . ?
Zn1 N39 2.160(3) . ?
Zn1 N25 2.210(3) . ?
Zn1 N32 2.253(3) . ?
Zn2 O56 2.020(3) . ?
Zn2 O1 2.070(3) . ?
Zn2 O53 2.111(2) . ?
Zn2 N16 2.183(3) . ?
Zn2 N23 2.217(3) . ?
Zn2 N9 2.253(3) . ?
O1 C2 1.334(4) . ?
C2 C3 1.408(5) . ?
C2 C7 1.410(5) . ?
C3 C4 1.400(5) . ?
C3 C8 1.494(5) . ?
C4 C5 1.370(6) . ?
C5 C6 1.384(6) . ?
C5 C40 1.517(5) . ?
C6 C7 1.390(6) . ?
C7 C24 1.489(6) . ?
C8 N9 1.496(5) . ?
N9 C10 1.471(5) . ?
N9 C17 1.479(4) . ?
C10 C11 1.503(6) . ?
C11 N16 1.345(5) . ?
C11 C12 1.384(6) . ?
C12 C13 1.390(7) . ?
C13 C14 1.358(8) . ?
C14 C15 1.394(7) . ?
C15 N16 1.336(6) . ?
C17 C18 1.504(5) . ?
C18 N23 1.332(5) . ?
C18 C19 1.391(6) . ?
C19 C20 1.383(7) . ?
C20 C21 1.372(7) . ?
C21 C22 1.369(6) . ?
C22 N23 1.348(5) . ?
C24 N25 1.499(5) . ?
N25 C26 1.462(5) . ?
N25 C33 1.471(6) . ?
C26 C27 1.522(5) . ?
C27 N32 1.330(5) . ?
C27 C28 1.388(6) . ?
C28 C29 1.384(6) . ?
C29 C30 1.382(7) . ?
C30 C31 1.369(6) . ?
C31 N32 1.347(5) . ?
C33 C34 1.505(6) . ?
C34 N39 1.342(5) . ?
C34 C35 1.386(6) . ?
C35 C36 1.371(7) . ?
C36 C37 1.381(8) . ?
C37 C38 1.371(7) . ?
C38 N39 1.343(5) . ?
C40 C41 1.501(6) . ?
C41 N42 1.481(5) . ?
N42 C43 1.491(5) . ?
C43 C44 1.489(6) . ?
C44 C49 1.390(7) . ?
C44 C45 1.391(7) . ?
C45 C46 1.378(8) . ?
C46 C47 1.395(11) . ?
C47 C48 1.403(11) . ?
C48 C49 1.385(9) . ?
C50 O59 1.462(5) . ?
C50 C60 1.512(5) . ?
C50 P55 1.850(4) . ?
C50 P51 1.856(4) . ?
P51 O54 1.523(3) . ?
P51 O53 1.526(3) . ?
P51 O52 1.534(3) . ?
P55 O57 1.518(3) . ?
P55 O58 1.526(3) . ?
P55 O56 1.543(3) . ?
C60 C61 1.525(7) . ?
C61 C62 1.524(6) . ?
C62 N63 1.471(7) . ?
B70 F72 1.360(8) . ?
B70 F72' 1.361(12) . ?
B70 F74 1.361(7) . ?
B70 F74' 1.376(12) . ?
B70 F71 1.377(7) . ?
B70 F73' 1.381(12) . ?
B70 F73 1.388(8) . ?
C80 C81 1.56(2) . ?
C81 C82 1.3900 . ?
C81 C86 1.3900 . ?
C82 C83 1.3900 . ?
C83 C84 1.3900 . ?
C84 C85 1.3900 . ?
C85 C86 1.3900 . ?
C80' C81' 1.54(2) . ?
C81' C82' 1.3900 . ?
C81' C86' 1.3900 . ?
C82' C83' 1.3900 . ?
C83' C84' 1.3900 . ?
C84' C85' 1.3900 . ?
C85' C86' 1.3900 . ?
